data_2202651
loop_
_publ_author_name
'Marilyn M. Olmstead'
'Javad J. Sahbari'

_publ_section_title
;
 Acetylacetone dioxime
;
_journal_issue 11
_journal_name_full 'Acta Crystallographica Section E'
_journal_page_first o1648
_journal_page_last o1649
_journal_paper_doi 10.1107/S1600536803021731
_journal_volume 59
_journal_year 2003
_chemical_formula_iupac 'C5 H10 N2 O2'
_chemical_formula_moiety 'C5 H10 N2 O2'
_chemical_formula_sum 'C5 H10 N2 O2'
_chemical_formula_weight 130.15
_chemical_name_common 'acetylacetone dioxime'
_chemical_name_systematic
;
 pentane-2,4-dione dioxime
;
_space_group_IT_number 118
_symmetry_cell_setting tetragonal
_symmetry_space_group_name_Hall 'P -4 -2n'
_symmetry_space_group_name_H-M 'P -4 n 2'
_atom_sites_solution_hydrogens difmap
_atom_sites_solution_primary direct
_atom_sites_solution_secondary difmap
_cell_angle_alpha 90.00
_cell_angle_beta 90.00
_cell_angle_gamma 90.00
_cell_formula_units_Z 4
_cell_length_a 10.852(2)
_cell_length_b 10.852(2)
_cell_length_c 5.9751(15)
_cell_measurement_reflns_used 48
_cell_measurement_temperature 130(2)
_cell_measurement_theta_max 27.0
_cell_measurement_theta_min 8.1
_cell_volume 703.7(3)
_computing_cell_refinement P3-PC
_computing_data_collection 'P3-PC (Siemens, 1991)'
_computing_data_reduction 'XDISK (Siemens, 1991)'
_computing_molecular_graphics 'SHELXTL (Sheldrick, 1994)'
_computing_publication_material SHELXL97
_computing_structure_refinement 'SHELXL97 (Sheldrick, 1997)'
_computing_structure_solution 'SHELXS97 (Sheldrick, 1997)'
_diffrn_ambient_temperature 130(2)
_diffrn_measured_fraction_theta_full 1.000
_diffrn_measured_fraction_theta_max 1.000
_diffrn_measurement_device_type 'Syntex P2~1~'
_diffrn_measurement_method 2\q-\w
_diffrn_radiation_monochromator graphite
_diffrn_radiation_source 'normal-focus sealed tube'
_diffrn_radiation_type CuK\a
_diffrn_radiation_wavelength 1.54178
_diffrn_reflns_av_R_equivalents 0.0224
_diffrn_reflns_av_sigmaI/netI 0.0188
_diffrn_reflns_limit_h_max 12
_diffrn_reflns_limit_h_min 0
_diffrn_reflns_limit_k_max 12
_diffrn_reflns_limit_k_min 0
_diffrn_reflns_limit_l_max 7
_diffrn_reflns_limit_l_min 0
_diffrn_reflns_number 777
_diffrn_reflns_theta_full 66.82
_diffrn_reflns_theta_max 66.82
_diffrn_reflns_theta_min 5.77
_diffrn_standards_decay_% <0.1
_diffrn_standards_interval_count 198
_diffrn_standards_number 2
_exptl_absorpt_coefficient_mu 0.802
_exptl_absorpt_correction_type none
_exptl_crystal_colour colorless
_exptl_crystal_density_diffrn 1.229
_exptl_crystal_density_method 'not measured'
_exptl_crystal_description block
_exptl_crystal_F_000 280
_exptl_crystal_size_max 0.20
_exptl_crystal_size_mid 0.20
_exptl_crystal_size_min 0.20
_refine_diff_density_max 0.125
_refine_diff_density_min -0.113
_refine_ls_extinction_coef 0.025(3)
_refine_ls_extinction_expression Fc^*^=kFc[1+0.001xFc^2^\l^3^/sin(2\q)]^-1/4^
_refine_ls_extinction_method SHELXL97
_refine_ls_goodness_of_fit_ref 1.121
_refine_ls_hydrogen_treatment refall
_refine_ls_matrix_type full
_refine_ls_number_parameters 63
_refine_ls_number_reflns 598
_refine_ls_number_restraints 0
_refine_ls_restrained_S_all 1.121
_refine_ls_R_factor_all 0.0292
_refine_ls_R_factor_gt 0.0279
_refine_ls_shift/su_max 0.001
_refine_ls_shift/su_mean 0.000
_refine_ls_structure_factor_coef Fsqd
_refine_ls_weighting_details 'calc w = 1/[\s^2^(Fo^2^)+(0.0428P)^2^+0.1006P] where P = (Fo^2^+2Fc^2^)/3'
_refine_ls_weighting_scheme calc
_refine_ls_wR_factor_gt 0.0769
_refine_ls_wR_factor_ref 0.0783
_reflns_number_gt 577
_reflns_number_total 598
_reflns_threshold_expression I>2\s(I)
_cod_data_source_file fl6064.cif
_cod_data_source_block I
_cod_database_code 2202651
_cod_database_fobs_code 2202651

loop_
_symmetry_equiv_pos_as_xyz
'x, y, z'
'-x, -y, z'
'y, -x, -z'
'-y, x, -z'
'x+1/2, -y+1/2, z+1/2'
'-x+1/2, y+1/2, z+1/2'
'y+1/2, x+1/2, -z+1/2'
'-y+1/2, -x+1/2, -z+1/2'

loop_
_atom_site_label
_atom_site_fract_x
_atom_site_fract_y
_atom_site_fract_z
_atom_site_U_iso_or_equiv
_atom_site_adp_type
_atom_site_calc_flag
_atom_site_refinement_flags
_atom_site_occupancy
_atom_site_disorder_assembly
_atom_site_disorder_group
_atom_site_type_symbol
O1 0.33898(10) 0.40570(10) 0.2077(2) 0.0345(4) Uani d . 1 . . O
H1 0.390(2) 0.383(2) 0.076(5) 0.057(7) Uiso d . 1 . . H
N1 0.31472(12) 0.52870(11) 0.1520(3) 0.0288(4) Uani d . 1 . . N
C1 0.24110(13) 0.58023(13) 0.2909(3) 0.0288(4) Uani d . 1 . . C
C2 0.18573(18) 0.51634(19) 0.4866(3) 0.0393(5) Uani d . 1 . . C
H2A 0.122(2) 0.565(2) 0.557(5) 0.065(8) Uiso d . 1 . . H
H2B 0.149(2) 0.436(2) 0.447(4) 0.052(7) Uiso d . 1 . . H
H2C 0.248(2) 0.496(3) 0.597(5) 0.069(8) Uiso d . 1 . . H
C3 0.21494(15) 0.71494(15) 0.2500 0.0372(6) Uani d S 1 . . C
H3 0.263(2) 0.744(2) 0.121(3) 0.049(6) Uiso d . 1 . . H

loop_
_atom_site_aniso_label
_atom_site_aniso_U_11
_atom_site_aniso_U_22
_atom_site_aniso_U_33
_atom_site_aniso_U_12
_atom_site_aniso_U_13
_atom_site_aniso_U_23
O1 0.0378(7) 0.0213(6) 0.0445(7) 0.0055(4) 0.0048(6) 0.0006(5)
N1 0.0238(6) 0.0206(7) 0.0420(8) 0.0000(5) 0.0015(6) -0.0002(5)
C1 0.0204(7) 0.0269(8) 0.0392(10) -0.0009(6) -0.0003(6) -0.0053(7)
C2 0.0398(10) 0.0452(11) 0.0329(10) 0.0068(9) 0.0045(8) -0.0008(9)
C3 0.0247(7) 0.0247(7) 0.0622(18) -0.0002(8) 0.0055(8) -0.0055(8)

loop_
_atom_type_symbol
_atom_type_description
_atom_type_scat_dispersion_real
_atom_type_scat_dispersion_imag
_atom_type_scat_source
C C 0.0181 0.0091 'International Tables Vol C Tables 4.2.6.8 and 6.1.1.4'
H H 0.0000 0.0000 'International Tables Vol C Tables 4.2.6.8 and 6.1.1.4'
N N 0.0311 0.0180 'International Tables Vol C Tables 4.2.6.8 and 6.1.1.4'
O O 0.0492 0.0322 'International Tables Vol C Tables 4.2.6.8 and 6.1.1.4'

loop_
_geom_angle_atom_site_label_1
_geom_angle_atom_site_label_2
_geom_angle_atom_site_label_3
_geom_angle_site_symmetry_1
_geom_angle_site_symmetry_3
_geom_angle
_geom_angle_publ_flag
N1 O1 H1 . . 99.1(14) y
C1 N1 O1 . . 112.30(13) y
N1 C1 C2 . . 123.95(13) y
N1 C1 C3 . . 115.81(13) y
C2 C1 C3 . . 120.21(13) y
C1 C2 H2A . . 112.2(15) ?
C1 C2 H2B . . 112.8(14) ?
H2A C2 H2B . . 107(2) ?
C1 C2 H2C . . 111.2(15) ?
H2A C2 H2C . . 109(2) ?
H2B C2 H2C . . 104(2) ?
C1 C3 C1 . 7_455 113.00(18) y
C1 C3 H3 . . 109.7(14) ?
C1 C3 H3 7_455 . 109.3(14) ?

loop_
_geom_bond_atom_site_label_1
_geom_bond_atom_site_label_2
_geom_bond_site_symmetry_2
_geom_bond_distance
_geom_bond_publ_flag
O1 N1 . 1.4007(16) y
O1 H1 . 0.99(3) y
N1 C1 . 1.281(2) y
C1 C2 . 1.486(3) y
C1 C3 . 1.5090(18) y
C2 H2A . 0.97(2) ?
C2 H2B . 0.99(2) ?
C2 H2C . 0.97(3) ?
C3 H3 . 0.98(2) y

loop_
_geom_hbond_atom_site_label_D
_geom_hbond_atom_site_label_H
_geom_hbond_atom_site_label_A
_geom_hbond_site_symmetry_A
_geom_hbond_distance_DH
_geom_hbond_distance_HA
_geom_hbond_distance_DA
_geom_hbond_angle_DHA
O1 H1 N1 4_655 0.99(3) 1.78(3) 2.767(2) 170(2)

loop_
_geom_torsion_atom_site_label_1
_geom_torsion_atom_site_label_2
_geom_torsion_atom_site_label_3
_geom_torsion_atom_site_label_4
_geom_torsion_site_symmetry_4
_geom_torsion
_geom_torsion_publ_flag
H1 O1 N1 C1 . 175.6(14) y
O1 N1 C1 C2 . -1.1(2) y
O1 N1 C1 C3 . 177.05(13) y
N1 C1 C3 C1 7_455 119.77(15) y
C2 C1 C3 C1 7_455 -62.04(13) y

loop_
_cod_related_entry_id
_cod_related_entry_database
_cod_related_entry_code
1 ChemSpider 7847962
